data_7244741
loop_
_publ_author_name
'Ueda, Masafumi'
'Mazaki, Yasuhiro'

_publ_section_title
;
 Synthesis and crystal structure of a sulphur-bridged molecular hoop
 consisting of 5,7,12,14-tetrathiapentacene
;
_journal_issue 18
_journal_name_full 'RSC Advances'
_journal_page_first 10870
_journal_page_last 10874
_journal_paper_doi 10.1039/D2RA00489E
_journal_volume 12
_journal_year 2022
_chemical_formula_moiety 'C12 H16 Cl2 O2 S2'
_chemical_formula_sum 'C12 H16 Cl2 O2 S2'
_chemical_formula_weight 327.26
_chemical_name_systematic 3-butyl-2,4-dichloro-1,5-bis(methylsulfinyl)benzene
_space_group_crystal_system monoclinic
_space_group_IT_number 14
_space_group_name_Hall '-P 2yn'
_space_group_name_H-M_alt 'P 1 21/n 1'
_atom_sites_solution_hydrogens geom
_atom_sites_solution_primary dual
_audit_creation_date 2022-01-11
_audit_creation_method
;
Olex2 1.5
(compiled 2021.07.19 svn.r715e62df for OlexSys, GUI svn.r6380)
;
_audit_update_record
;
2022-01-12 deposited with the CCDC.	2022-03-28 downloaded from the CCDC.
;
_cell_angle_alpha 90
_cell_angle_beta 99.171(2)
_cell_angle_gamma 90
_cell_formula_units_Z 8
_cell_length_a 9.1703(2)
_cell_length_b 14.5677(3)
_cell_length_c 22.8030(5)
_cell_measurement_reflns_used 12279
_cell_measurement_temperature 100.15
_cell_measurement_theta_max 75.9850
_cell_measurement_theta_min 3.6690
_cell_volume 3007.32(11)
_computing_cell_refinement 'CrysAlisPro 1.171.41.116a (Rigaku OD, 2021)'
_computing_data_collection 'CrysAlisPro 1.171.41.116a (Rigaku OD, 2021)'
_computing_data_reduction 'CrysAlisPro 1.171.41.116a (Rigaku OD, 2021)'
_computing_molecular_graphics 'Olex2 1.5 (Dolomanov et al., 2009)'
_computing_publication_material 'Olex2 1.5 (Dolomanov et al., 2009)'
_computing_structure_refinement 'SHELXL 2018/3 (Sheldrick, 2015)'
_computing_structure_solution 'SHELXT 2018/2 (Sheldrick, 2018)'
_diffrn_ambient_temperature 100.15
_diffrn_detector 'Hybrid Pixel Array Detector'
_diffrn_detector_area_resol_mean 10.0000
_diffrn_detector_type HyPix
_diffrn_measured_fraction_theta_full 0.999
_diffrn_measured_fraction_theta_max 0.948
_diffrn_measurement_details
;
List of Runs (angles in degrees, time in seconds):

  # Type    Start    End  Width  t~exp~   \w     \q     \k     \f   Frames
#--------------------------------------------------------------------------
  1  \w    105.00 141.00   0.50    0.38    --  105.24  93.00-120.00   72
  2  \w     92.00 123.00   0.50    0.38    --  105.24  15.00-180.00   62
  3  \w    129.00 166.00   0.50    0.38    --  105.24  15.00-180.00   74
  4  \w    -48.00 -20.00   0.50    0.38    --  -91.75  45.00  90.00   56
  5  \w    -51.00 -25.00   0.50    0.38    --  -91.75  45.00  60.00   52
  6  \w    -65.00 -40.00   0.50    0.38    --  -91.75  61.00  30.00   50
  7  \w    -47.00 -22.00   0.50    0.38    --  -91.75  45.00   0.00   50
  8  \w    -48.00 -22.00   0.50    0.38    --  -91.75  45.00 -30.00   52
  9  \w    -11.00  19.00   0.50    0.09    --  -47.20  19.00 -30.00   60
 10  \w    -49.00 -23.00   0.50    0.38    --  -91.75  45.00 -90.00   52
 11  \w    -51.00 -22.00   0.50    0.38    --  -91.75  45.00-180.00   58
 12  \w    -77.00  22.00   0.50    0.09    --  -47.20  93.00-120.00  198
 13  \w    -79.00 -22.00   0.50    0.38    --  -91.75  93.00-120.00  114
 14  \w    -83.00 -23.00   0.50    0.38    --  -91.75 125.00-120.00  120
 15  \w     31.00  75.00   0.50    0.09    --   47.20 -93.00 127.00   88
 16  \w     73.00 103.00   0.50    0.38    --  105.24 -93.00 127.00   60
 17  \w     43.00  68.00   0.50    0.38    --  105.24 -93.00 127.00   50
 18  \w     35.00  63.00   0.50    0.38    --  105.24 -61.00-180.00   56
 19  \w     34.00  77.00   0.50    0.38    --  105.24 -77.00-150.00   86
 20  \w     43.00 104.00   0.50    0.38    --  105.24 -77.00 -60.00  122
 21  \w     35.00  68.00   0.50    0.38    --  105.24 -61.00   0.00   66
 22  \w     38.00  70.00   0.50    0.38    --  105.24 -61.00  30.00   64
 23  \w     34.00  71.00   0.50    0.38    --  105.24 -61.00  60.00   74
 24  \w     37.00  98.00   0.50    0.38    --  105.24 -77.00 150.00  122
 25  \w    -22.00  27.00   0.50    0.09    --   47.20 -19.00  60.00   98
 26  \w   -116.00 -73.00   0.50    0.09    --  -47.20-125.00 -60.00   86
 27  \w   -119.00 -80.00   0.50    0.09    --  -47.20-125.00 -90.00   78
 28  \w   -132.00-106.00   0.50    0.38    --  -91.75 -93.00 127.00   52
;
_diffrn_measurement_device 'four-circle diffractometer'
_diffrn_measurement_device_type 'XtaLAB Synergy, Dualflex, HyPix'
_diffrn_measurement_method '\w scans'
_diffrn_orient_matrix_type 'CrysAlisPro convention (1999,Acta A55,543-557)'
_diffrn_orient_matrix_UB_11 0.0625767000
_diffrn_orient_matrix_UB_12 -0.0977946000
_diffrn_orient_matrix_UB_13 -0.0027315000
_diffrn_orient_matrix_UB_21 0.0210052000
_diffrn_orient_matrix_UB_22 -0.0061587000
_diffrn_orient_matrix_UB_23 0.0682989000
_diffrn_orient_matrix_UB_31 -0.1567597000
_diffrn_orient_matrix_UB_32 -0.0398224000
_diffrn_orient_matrix_UB_33 -0.0038039000
_diffrn_radiation_monochromator mirror
_diffrn_radiation_probe x-ray
_diffrn_radiation_type 'Cu K\a'
_diffrn_radiation_wavelength 1.54184
_diffrn_reflns_av_R_equivalents 0.0630
_diffrn_reflns_av_unetI/netI 0.0489
_diffrn_reflns_Laue_measured_fraction_full 0.999
_diffrn_reflns_Laue_measured_fraction_max 0.948
_diffrn_reflns_limit_h_max 7
_diffrn_reflns_limit_h_min -11
_diffrn_reflns_limit_k_max 14
_diffrn_reflns_limit_k_min -18
_diffrn_reflns_limit_l_max 28
_diffrn_reflns_limit_l_min -27
_diffrn_reflns_number 21774
_diffrn_reflns_point_group_measured_fraction_full 0.999
_diffrn_reflns_point_group_measured_fraction_max 0.948
_diffrn_reflns_theta_full 67.684
_diffrn_reflns_theta_max 76.396
_diffrn_reflns_theta_min 3.614
_diffrn_source 'micro-focus sealed X-ray tube'
_diffrn_source_type 'PhotonJet (Cu) X-ray Source'
_exptl_absorpt_coefficient_mu 6.416
_exptl_absorpt_correction_T_max 1.00000
_exptl_absorpt_correction_T_min 0.24265
_exptl_absorpt_correction_type multi-scan
_exptl_absorpt_process_details
;
CrysAlisPro 1.171.41.116a (Rigaku Oxford Diffraction, 2021)
Empirical absorption correction using spherical harmonics,
implemented in SCALE3 ABSPACK scaling algorithm.
;
_exptl_crystal_colour colourless
_exptl_crystal_colour_primary colourless
_exptl_crystal_density_diffrn 1.446
_exptl_crystal_description plate
_exptl_crystal_F_000 1360
_exptl_crystal_size_max 0.591
_exptl_crystal_size_mid 0.311
_exptl_crystal_size_min 0.11
_refine_diff_density_max 1.782
_refine_diff_density_min -0.543
_refine_diff_density_rms 0.139
_refine_ls_extinction_method none
_refine_ls_goodness_of_fit_ref 1.054
_refine_ls_hydrogen_treatment constr
_refine_ls_matrix_type full
_refine_ls_number_parameters 331
_refine_ls_number_reflns 5998
_refine_ls_number_restraints 0
_refine_ls_restrained_S_all 1.054
_refine_ls_R_factor_all 0.0746
_refine_ls_R_factor_gt 0.0695
_refine_ls_shift/su_max 0.001
_refine_ls_shift/su_mean 0.000
_refine_ls_structure_factor_coef Fsqd
_refine_ls_weighting_details 'w=1/[\s^2^(Fo^2^)+(0.1484P)^2^+1.1653P] where P=(Fo^2^+2Fc^2^)/3'
_refine_ls_weighting_scheme calc
_refine_ls_wR_factor_gt 0.1934
_refine_ls_wR_factor_ref 0.2002
_reflns_Friedel_coverage 0.000
_reflns_number_gt 5258
_reflns_number_total 5998
_reflns_threshold_expression 'I > 2\s(I)'
_cod_data_source_file d2ra00489e2.cif
_cod_data_source_block exp_1589_auto
_cod_depositor_comments
;

2024-09-02
Z value and formula fixed to values more according to usual
chemical conventions.                 miguel
;
_cod_original_formula_sum 'C24 H32 Cl4 O4 S4'
_cod_original_formula_weight 654.53
_cod_original_formula_moiety '2(C12 H16 Cl2 O2 S2)'
_cod_original_formula_units_Z 4
_cod_database_code 7244741
_shelx_shelxl_version_number 2018/3
_chemical_oxdiff_formula C12H16O2S2Cl2
_shelx_space_group_comment
;
The symmetry employed for this shelxl refinement is uniquely defined
by the following loop, which should always be used as a source of
symmetry information in preference to the above space-group names.
They are only intended as comments.
;
_olex2_refinement_description
;
1. Fixed Uiso
 At 1.2 times of:
  All C(H) groups, All C(H,H) groups
 At 1.5 times of:
  All C(H,H,H) groups
2.a Secondary CH2 refined with riding coordinates:
 C20(H20A,H20B), C8(H8A,H8B), C7(H7A,H7B), C21(H21A,H21B), C9(H9A,H9B),
 C19(H19A,H19B)
2.b Aromatic/amide H refined with riding coordinates:
 C6(H6), C13(H13)
2.c Idealised Me refined as rotating group:
 C24(H24A,H24B,H24C), C12(H12A,H12B,H12C), C11(H11A,H11B,H11C), C23(H23A,H23B,
 H23C), C10(H10A,H10B,H10C), C22(H22A,H22B,H22C)
;
_olex2_submission_special_instructions 'No special instructions were received'
_oxdiff_exptl_absorpt_empirical_details
;
Empirical correction (ABSPACK) includes:
- Absorption correction using spherical harmonics
- Frame scaling
;
_oxdiff_exptl_absorpt_empirical_full_max 2.000
_oxdiff_exptl_absorpt_empirical_full_min 0.431

loop_
_space_group_symop_operation_xyz
'x, y, z'
'-x+1/2, y+1/2, -z+1/2'
'-x, -y, -z'
'x-1/2, -y-1/2, z-1/2'

loop_
_atom_site_label
_atom_site_type_symbol
_atom_site_fract_x
_atom_site_fract_y
_atom_site_fract_z
_atom_site_U_iso_or_equiv
_atom_site_adp_type
_atom_site_occupancy
_atom_site_site_symmetry_order
_atom_site_calc_flag
_atom_site_refinement_flags_posn
_atom_site_refinement_flags_adp
_atom_site_refinement_flags_occupancy
_atom_site_disorder_assembly
_atom_site_disorder_group
S2 S 0.27663(8) 0.08589(5) 0.80599(3) 0.0263(2) Uani 1 1 d . . . . .
Cl1 Cl 0.42474(8) 0.06952(5) 0.54587(3) 0.0322(2) Uani 1 1 d . . . . .
S1 S 0.22772(8) 0.23027(5) 0.58296(3) 0.0269(2) Uani 1 1 d . . . . .
S4 S 0.76914(8) 0.63595(5) 0.79608(3) 0.0276(2) Uani 1 1 d . . . . .
Cl2 Cl 0.43672(8) -0.08891(5) 0.76174(4) 0.0329(2) Uani 1 1 d . . . . .
Cl4 Cl 0.93276(9) 0.81374(5) 0.75623(4) 0.0339(2) Uani 1 1 d . . . . .
S3 S 0.72506(8) 0.50222(5) 0.57110(4) 0.0300(2) Uani 1 1 d . . . . .
Cl3 Cl 0.93441(8) 0.66217(6) 0.53918(4) 0.0340(2) Uani 1 1 d . . . . .
O2 O 0.2096(3) 0.17894(15) 0.80854(11) 0.0322(5) Uani 1 1 d . . . . .
O4 O 0.7027(3) 0.54239(15) 0.79604(11) 0.0347(5) Uani 1 1 d . . . . .
O1 O 0.1278(3) 0.28620(17) 0.61439(13) 0.0414(6) Uani 1 1 d . . . . .
O3 O 0.6160(3) 0.45069(18) 0.59993(14) 0.0459(7) Uani 1 1 d . . . . .
C6 C 0.2716(3) 0.14654(19) 0.69283(14) 0.0228(6) Uani 1 1 d . . . . .
H6 H 0.220189 0.197492 0.705665 0.027 Uiso 1 1 calc R U . . .
C1 C 0.3049(3) 0.14392(19) 0.63522(14) 0.0229(6) Uani 1 1 d . . . . .
C18 C 0.8081(3) 0.6517(2) 0.72157(14) 0.0232(6) Uani 1 1 d . . . . .
C14 C 0.8008(3) 0.5878(2) 0.62463(14) 0.0245(6) Uani 1 1 d . . . . .
C5 C 0.3136(3) 0.07513(19) 0.73055(13) 0.0222(6) Uani 1 1 d . . . . .
C13 C 0.7652(3) 0.5825(2) 0.68108(14) 0.0245(6) Uani 1 1 d . . . . .
H13 H 0.711226 0.531348 0.692076 0.029 Uiso 1 1 calc R U . . .
C4 C 0.3911(3) 0.00073(19) 0.71219(14) 0.0236(6) Uani 1 1 d . . . . .
C3 C 0.4305(3) -0.00409(19) 0.65552(14) 0.0238(6) Uani 1 1 d . . . . .
C17 C 0.8874(3) 0.7267(2) 0.70485(14) 0.0243(6) Uani 1 1 d . . . . .
C2 C 0.3832(3) 0.0693(2) 0.61779(13) 0.0226(6) Uani 1 1 d . . . . .
C15 C 0.8846(3) 0.6615(2) 0.60974(13) 0.0238(6) Uani 1 1 d . . . . .
C16 C 0.9300(3) 0.7337(2) 0.64905(15) 0.0260(6) Uani 1 1 d . . . . .
C20 C 0.9142(3) 0.8923(2) 0.60527(14) 0.0261(6) Uani 1 1 d . . . . .
H20A H 0.857649 0.871729 0.566894 0.031 Uiso 1 1 calc R U . . .
H20B H 0.842627 0.906243 0.632280 0.031 Uiso 1 1 calc R U . . .
C8 C 0.4140(3) -0.1577(2) 0.60366(15) 0.0258(6) Uani 1 1 d . . . . .
H8A H 0.346651 -0.180115 0.630411 0.031 Uiso 1 1 calc R U . . .
H8B H 0.352797 -0.130170 0.568364 0.031 Uiso 1 1 calc R U . . .
C7 C 0.5154(3) -0.0836(2) 0.63595(15) 0.0271(6) Uani 1 1 d . . . . .
H7A H 0.577021 -0.111114 0.671150 0.033 Uiso 1 1 calc R U . . .
H7B H 0.582363 -0.060817 0.609137 0.033 Uiso 1 1 calc R U . . .
C21 C 0.9990(3) 0.9796(2) 0.59520(16) 0.0316(7) Uani 1 1 d . . . . .
H21A H 1.047914 1.003529 0.634043 0.038 Uiso 1 1 calc R U . . .
H21B H 1.077012 0.964506 0.571334 0.038 Uiso 1 1 calc R U . . .
C24 C 0.6197(4) 0.7160(2) 0.79211(16) 0.0347(7) Uani 1 1 d . . . . .
H24A H 0.544419 0.701150 0.757881 0.052 Uiso 1 1 calc R U . . .
H24B H 0.656706 0.778271 0.787675 0.052 Uiso 1 1 calc R U . . .
H24C H 0.576142 0.712249 0.828590 0.052 Uiso 1 1 calc R U . . .
C12 C 0.1277(4) 0.0050(2) 0.80144(16) 0.0333(7) Uani 1 1 d . . . . .
H12A H 0.081437 0.009571 0.837224 0.050 Uiso 1 1 calc R U . . .
H12B H 0.166069 -0.057308 0.798253 0.050 Uiso 1 1 calc R U . . .
H12C H 0.054220 0.018454 0.766368 0.050 Uiso 1 1 calc R U . . .
C9 C 0.4991(3) -0.2385(2) 0.58406(15) 0.0289(6) Uani 1 1 d . . . . .
H9A H 0.554769 -0.268944 0.619556 0.035 Uiso 1 1 calc R U . . .
H9B H 0.571463 -0.215757 0.559565 0.035 Uiso 1 1 calc R U . . .
C11 C 0.3909(4) 0.2980(2) 0.58330(15) 0.0323(7) Uani 1 1 d . . . . .
H11A H 0.367734 0.351223 0.557193 0.048 Uiso 1 1 calc R U . . .
H11B H 0.467109 0.260778 0.569052 0.048 Uiso 1 1 calc R U . . .
H11C H 0.427063 0.319027 0.623825 0.048 Uiso 1 1 calc R U . . .
C19 C 1.0158(3) 0.8145(2) 0.63192(15) 0.0283(6) Uani 1 1 d . . . . .
H19A H 1.078185 0.794638 0.602617 0.034 Uiso 1 1 calc R U . . .
H19B H 1.081826 0.837477 0.667491 0.034 Uiso 1 1 calc R U . . .
C23 C 0.8854(4) 0.4299(2) 0.57729(17) 0.0359(8) Uani 1 1 d . . . . .
H23A H 0.910010 0.407320 0.618159 0.054 Uiso 1 1 calc R U . . .
H23B H 0.968708 0.465159 0.566995 0.054 Uiso 1 1 calc R U . . .
H23C H 0.864876 0.377708 0.550102 0.054 Uiso 1 1 calc R U . . .
C10 C 0.3979(4) -0.3086(2) 0.54830(16) 0.0360(7) Uani 1 1 d . . . . .
H10A H 0.348512 -0.280130 0.511488 0.054 Uiso 1 1 calc R U . . .
H10B H 0.323588 -0.329569 0.571776 0.054 Uiso 1 1 calc R U . . .
H10C H 0.456509 -0.361122 0.538652 0.054 Uiso 1 1 calc R U . . .
C22 C 0.8996(4) 1.0538(2) 0.56347(16) 0.0360(7) Uani 1 1 d . . . . .
H22A H 0.857822 1.032577 0.523545 0.054 Uiso 1 1 calc R U . . .
H22B H 0.957539 1.109698 0.560443 0.054 Uiso 1 1 calc R U . . .
H22C H 0.819505 1.067079 0.585959 0.054 Uiso 1 1 calc R U . . .

loop_
_atom_site_aniso_label
_atom_site_aniso_U_11
_atom_site_aniso_U_22
_atom_site_aniso_U_33
_atom_site_aniso_U_23
_atom_site_aniso_U_13
_atom_site_aniso_U_12
S2 0.0277(4) 0.0234(4) 0.0282(4) -0.0024(3) 0.0054(3) -0.0056(3)
Cl1 0.0362(4) 0.0307(4) 0.0324(4) -0.0033(3) 0.0138(3) -0.0007(3)
S1 0.0234(4) 0.0237(4) 0.0336(4) 0.0057(3) 0.0047(3) 0.0004(3)
S4 0.0281(4) 0.0249(4) 0.0299(4) 0.0028(3) 0.0054(3) 0.0076(3)
Cl2 0.0336(4) 0.0234(4) 0.0396(4) 0.0053(3) -0.0009(3) 0.0057(3)
Cl4 0.0336(4) 0.0253(4) 0.0401(5) -0.0061(3) -0.0020(3) -0.0032(3)
S3 0.0227(4) 0.0297(4) 0.0371(4) -0.0082(3) 0.0034(3) 0.0001(3)
Cl3 0.0328(4) 0.0377(4) 0.0333(4) 0.0040(3) 0.0109(3) 0.0027(3)
O2 0.0392(12) 0.0224(11) 0.0381(13) -0.0059(9) 0.0152(10) -0.0036(9)
O4 0.0388(12) 0.0254(11) 0.0423(13) 0.0076(10) 0.0140(10) 0.0058(9)
O1 0.0374(13) 0.0331(12) 0.0578(16) 0.0165(11) 0.0203(11) 0.0168(10)
O3 0.0356(13) 0.0402(14) 0.0660(18) -0.0203(13) 0.0202(12) -0.0163(11)
C6 0.0180(13) 0.0164(12) 0.0331(15) -0.0025(11) 0.0011(11) -0.0008(10)
C1 0.0153(12) 0.0199(13) 0.0332(15) -0.0026(11) 0.0036(10) -0.0036(10)
C18 0.0168(12) 0.0219(13) 0.0304(15) 0.0017(11) 0.0024(11) 0.0035(10)
C14 0.0145(12) 0.0244(14) 0.0337(16) -0.0014(11) 0.0015(11) 0.0031(10)
C5 0.0174(12) 0.0200(13) 0.0289(15) -0.0034(11) 0.0032(11) -0.0020(10)
C13 0.0196(13) 0.0181(13) 0.0373(17) 0.0004(11) 0.0096(12) 0.0018(10)
C4 0.0175(13) 0.0201(13) 0.0316(15) 0.0009(11) -0.0009(11) 0.0010(10)
C3 0.0148(12) 0.0204(13) 0.0361(17) -0.0029(11) 0.0036(11) -0.0003(10)
C17 0.0189(13) 0.0212(14) 0.0312(15) -0.0009(11) -0.0007(11) 0.0010(10)
C2 0.0174(12) 0.0242(14) 0.0268(14) -0.0034(11) 0.0056(11) -0.0037(10)
C15 0.0144(12) 0.0274(14) 0.0296(15) 0.0005(11) 0.0039(11) 0.0014(10)
C16 0.0132(12) 0.0227(14) 0.0417(17) 0.0034(12) 0.0035(11) 0.0016(10)
C20 0.0191(13) 0.0241(14) 0.0354(16) 0.0014(12) 0.0050(11) -0.0013(11)
C8 0.0205(13) 0.0208(14) 0.0369(16) -0.0046(12) 0.0073(12) 0.0011(11)
C7 0.0165(13) 0.0219(14) 0.0434(18) -0.0048(12) 0.0059(12) 0.0021(10)
C21 0.0265(15) 0.0299(16) 0.0389(17) 0.0019(13) 0.0070(13) -0.0101(12)
C24 0.0303(16) 0.0327(17) 0.0426(19) -0.0003(14) 0.0108(14) 0.0076(13)
C12 0.0311(16) 0.0308(16) 0.0398(18) -0.0016(13) 0.0109(14) -0.0059(13)
C9 0.0243(14) 0.0239(14) 0.0399(17) -0.0043(12) 0.0089(12) 0.0031(11)
C11 0.0333(16) 0.0283(15) 0.0354(17) 0.0029(13) 0.0061(13) -0.0087(13)
C19 0.0169(13) 0.0279(15) 0.0405(17) 0.0062(12) 0.0061(12) -0.0015(11)
C23 0.0343(17) 0.0293(16) 0.044(2) -0.0075(14) 0.0074(14) 0.0093(13)
C10 0.0390(18) 0.0303(16) 0.0407(19) -0.0112(14) 0.0121(14) -0.0047(13)
C22 0.0413(18) 0.0294(16) 0.0373(18) 0.0062(14) 0.0059(14) -0.0068(14)

loop_
_atom_type_symbol
_atom_type_description
_atom_type_scat_dispersion_real
_atom_type_scat_dispersion_imag
_atom_type_scat_source
C C 0.0181 0.0091 'International Tables Vol C Tables 4.2.6.8 and 6.1.1.4'
H H 0.0000 0.0000 'International Tables Vol C Tables 4.2.6.8 and 6.1.1.4'
Cl Cl 0.3639 0.7018 'International Tables Vol C Tables 4.2.6.8 and 6.1.1.4'
O O 0.0492 0.0322 'International Tables Vol C Tables 4.2.6.8 and 6.1.1.4'
S S 0.3331 0.5567 'International Tables Vol C Tables 4.2.6.8 and 6.1.1.4'

loop_
_geom_angle_atom_site_label_1
_geom_angle_atom_site_label_2
_geom_angle_atom_site_label_3
_geom_angle
_geom_angle_site_symmetry_1
_geom_angle_site_symmetry_3
_geom_angle_publ_flag
O2 S2 C5 104.83(13) . . ?
O2 S2 C12 106.51(15) . . ?
C12 S2 C5 98.28(15) . . ?
O1 S1 C1 105.69(14) . . ?
O1 S1 C11 105.89(16) . . ?
C11 S1 C1 98.18(14) . . ?
O4 S4 C18 104.91(14) . . ?
O4 S4 C24 106.57(15) . . ?
C24 S4 C18 97.71(15) . . ?
O3 S3 C14 105.29(15) . . ?
O3 S3 C23 105.62(17) . . ?
C23 S3 C14 97.48(15) . . ?
C1 C6 H6 120.3 . . ?
C5 C6 H6 120.3 . . ?
C5 C6 C1 119.3(3) . . ?
C6 C1 S1 118.9(2) . . ?
C2 C1 S1 121.5(2) . . ?
C2 C1 C6 119.3(3) . . ?
C13 C18 S4 117.3(2) . . ?
C13 C18 C17 119.5(3) . . ?
C17 C18 S4 123.0(2) . . ?
C13 C14 S3 118.0(2) . . ?
C13 C14 C15 119.5(3) . . ?
C15 C14 S3 122.4(2) . . ?
C6 C5 S2 117.1(2) . . ?
C6 C5 C4 120.5(3) . . ?
C4 C5 S2 122.2(2) . . ?
C18 C13 H13 120.0 . . ?
C14 C13 C18 119.9(3) . . ?
C14 C13 H13 120.0 . . ?
C5 C4 Cl2 118.1(2) . . ?
C5 C4 C3 122.3(3) . . ?
C3 C4 Cl2 119.6(2) . . ?
C4 C3 C7 122.4(3) . . ?
C2 C3 C4 115.5(3) . . ?
C2 C3 C7 122.1(3) . . ?
C18 C17 Cl4 117.8(2) . . ?
C16 C17 Cl4 119.5(2) . . ?
C16 C17 C18 122.7(3) . . ?
C1 C2 Cl1 117.8(2) . . ?
C1 C2 C3 123.0(3) . . ?
C3 C2 Cl1 119.3(2) . . ?
C14 C15 Cl3 117.7(2) . . ?
C14 C15 C16 122.8(3) . . ?
C16 C15 Cl3 119.5(2) . . ?
C17 C16 C15 115.5(3) . . ?
C17 C16 C19 122.0(3) . . ?
C15 C16 C19 122.5(3) . . ?
H20A C20 H20B 107.8 . . ?
C21 C20 H20A 109.1 . . ?
C21 C20 H20B 109.1 . . ?
C21 C20 C19 112.6(2) . . ?
C19 C20 H20A 109.1 . . ?
C19 C20 H20B 109.1 . . ?
H8A C8 H8B 107.8 . . ?
C7 C8 H8A 109.0 . . ?
C7 C8 H8B 109.0 . . ?
C9 C8 H8A 109.0 . . ?
C9 C8 H8B 109.0 . . ?
C9 C8 C7 112.7(2) . . ?
C3 C7 C8 112.4(2) . . ?
C3 C7 H7A 109.1 . . ?
C3 C7 H7B 109.1 . . ?
C8 C7 H7A 109.1 . . ?
C8 C7 H7B 109.1 . . ?
H7A C7 H7B 107.8 . . ?
C20 C21 H21A 109.1 . . ?
C20 C21 H21B 109.1 . . ?
H21A C21 H21B 107.8 . . ?
C22 C21 C20 112.5(3) . . ?
C22 C21 H21A 109.1 . . ?
C22 C21 H21B 109.1 . . ?
S4 C24 H24A 109.5 . . ?
S4 C24 H24B 109.5 . . ?
S4 C24 H24C 109.5 . . ?
H24A C24 H24B 109.5 . . ?
H24A C24 H24C 109.5 . . ?
H24B C24 H24C 109.5 . . ?
S2 C12 H12A 109.5 . . ?
S2 C12 H12B 109.5 . . ?
S2 C12 H12C 109.5 . . ?
H12A C12 H12B 109.5 . . ?
H12A C12 H12C 109.5 . . ?
H12B C12 H12C 109.5 . . ?
C8 C9 H9A 109.2 . . ?
C8 C9 H9B 109.2 . . ?
C8 C9 C10 112.2(3) . . ?
H9A C9 H9B 107.9 . . ?
C10 C9 H9A 109.2 . . ?
C10 C9 H9B 109.2 . . ?
S1 C11 H11A 109.5 . . ?
S1 C11 H11B 109.5 . . ?
S1 C11 H11C 109.5 . . ?
H11A C11 H11B 109.5 . . ?
H11A C11 H11C 109.5 . . ?
H11B C11 H11C 109.5 . . ?
C16 C19 C20 111.9(2) . . ?
C16 C19 H19A 109.2 . . ?
C16 C19 H19B 109.2 . . ?
C20 C19 H19A 109.2 . . ?
C20 C19 H19B 109.2 . . ?
H19A C19 H19B 107.9 . . ?
S3 C23 H23A 109.5 . . ?
S3 C23 H23B 109.5 . . ?
S3 C23 H23C 109.5 . . ?
H23A C23 H23B 109.5 . . ?
H23A C23 H23C 109.5 . . ?
H23B C23 H23C 109.5 . . ?
C9 C10 H10A 109.5 . . ?
C9 C10 H10B 109.5 . . ?
C9 C10 H10C 109.5 . . ?
H10A C10 H10B 109.5 . . ?
H10A C10 H10C 109.5 . . ?
H10B C10 H10C 109.5 . . ?
C21 C22 H22A 109.5 . . ?
C21 C22 H22B 109.5 . . ?
C21 C22 H22C 109.5 . . ?
H22A C22 H22B 109.5 . . ?
H22A C22 H22C 109.5 . . ?
H22B C22 H22C 109.5 . . ?

loop_
_geom_bond_atom_site_label_1
_geom_bond_atom_site_label_2
_geom_bond_distance
_geom_bond_site_symmetry_2
_geom_bond_publ_flag
S2 O2 1.493(2) . ?
S2 C5 1.812(3) . ?
S2 C12 1.795(3) . ?
Cl1 C2 1.742(3) . ?
S1 O1 1.492(2) . ?
S1 C1 1.798(3) . ?
S1 C11 1.791(3) . ?
S4 O4 1.493(2) . ?
S4 C18 1.806(3) . ?
S4 C24 1.790(3) . ?
Cl2 C4 1.734(3) . ?
Cl4 C17 1.732(3) . ?
S3 O3 1.485(3) . ?
S3 C14 1.804(3) . ?
S3 C23 1.796(3) . ?
Cl3 C15 1.741(3) . ?
C6 H6 0.9500 . ?
C6 C1 1.396(4) . ?
C6 C5 1.366(4) . ?
C1 C2 1.396(4) . ?
C18 C13 1.381(4) . ?
C18 C17 1.398(4) . ?
C14 C13 1.380(4) . ?
C14 C15 1.394(4) . ?
C5 C4 1.397(4) . ?
C13 H13 0.9500 . ?
C4 C3 1.398(5) . ?
C3 C2 1.397(4) . ?
C3 C7 1.502(4) . ?
C17 C16 1.393(5) . ?
C15 C16 1.401(4) . ?
C16 C19 1.501(4) . ?
C20 H20A 0.9900 . ?
C20 H20B 0.9900 . ?
C20 C21 1.527(4) . ?
C20 C19 1.530(4) . ?
C8 H8A 0.9900 . ?
C8 H8B 0.9900 . ?
C8 C7 1.535(4) . ?
C8 C9 1.519(4) . ?
C7 H7A 0.9900 . ?
C7 H7B 0.9900 . ?
C21 H21A 0.9900 . ?
C21 H21B 0.9900 . ?
C21 C22 1.521(5) . ?
C24 H24A 0.9800 . ?
C24 H24B 0.9800 . ?
C24 H24C 0.9800 . ?
C12 H12A 0.9800 . ?
C12 H12B 0.9800 . ?
C12 H12C 0.9800 . ?
C9 H9A 0.9900 . ?
C9 H9B 0.9900 . ?
C9 C10 1.526(4) . ?
C11 H11A 0.9800 . ?
C11 H11B 0.9800 . ?
C11 H11C 0.9800 . ?
C19 H19A 0.9900 . ?
C19 H19B 0.9900 . ?
C23 H23A 0.9800 . ?
C23 H23B 0.9800 . ?
C23 H23C 0.9800 . ?
C10 H10A 0.9800 . ?
C10 H10B 0.9800 . ?
C10 H10C 0.9800 . ?
C22 H22A 0.9800 . ?
C22 H22B 0.9800 . ?
C22 H22C 0.9800 . ?

loop_
_geom_torsion_atom_site_label_1
_geom_torsion_atom_site_label_2
_geom_torsion_atom_site_label_3
_geom_torsion_atom_site_label_4
_geom_torsion
_geom_torsion_site_symmetry_1
_geom_torsion_site_symmetry_2
_geom_torsion_site_symmetry_3
_geom_torsion_site_symmetry_4
_geom_torsion_publ_flag
S2 C5 C4 Cl2 6.4(3) . . . . ?
S2 C5 C4 C3 -174.6(2) . . . . ?
S1 C1 C2 Cl1 8.0(3) . . . . ?
S1 C1 C2 C3 -172.7(2) . . . . ?
S4 C18 C13 C14 -175.6(2) . . . . ?
S4 C18 C17 Cl4 -7.0(3) . . . . ?
S4 C18 C17 C16 173.3(2) . . . . ?
Cl2 C4 C3 C2 177.2(2) . . . . ?
Cl2 C4 C3 C7 -1.7(4) . . . . ?
Cl4 C17 C16 C15 -178.1(2) . . . . ?
Cl4 C17 C16 C19 0.5(4) . . . . ?
S3 C14 C13 C18 -173.3(2) . . . . ?
S3 C14 C15 Cl3 -7.7(3) . . . . ?
S3 C14 C15 C16 172.7(2) . . . . ?
Cl3 C15 C16 C17 -178.9(2) . . . . ?
Cl3 C15 C16 C19 2.5(4) . . . . ?
O2 S2 C5 C6 -2.3(3) . . . . ?
O2 S2 C5 C4 173.1(2) . . . . ?
O4 S4 C18 C13 3.3(3) . . . . ?
O4 S4 C18 C17 -172.2(2) . . . . ?
O1 S1 C1 C6 -4.4(3) . . . . ?
O1 S1 C1 C2 168.5(2) . . . . ?
O3 S3 C14 C13 8.9(3) . . . . ?
O3 S3 C14 C15 -166.6(2) . . . . ?
C6 C1 C2 Cl1 -179.1(2) . . . . ?
C6 C1 C2 C3 0.1(4) . . . . ?
C6 C5 C4 Cl2 -178.3(2) . . . . ?
C6 C5 C4 C3 0.7(4) . . . . ?
C1 C6 C5 S2 176.5(2) . . . . ?
C1 C6 C5 C4 1.0(4) . . . . ?
C18 C17 C16 C15 1.7(4) . . . . ?
C18 C17 C16 C19 -179.7(3) . . . . ?
C14 C15 C16 C17 0.7(4) . . . . ?
C14 C15 C16 C19 -177.8(3) . . . . ?
C5 C6 C1 S1 171.7(2) . . . . ?
C5 C6 C1 C2 -1.4(4) . . . . ?
C5 C4 C3 C2 -1.8(4) . . . . ?
C5 C4 C3 C7 179.3(3) . . . . ?
C13 C18 C17 Cl4 177.7(2) . . . . ?
C13 C18 C17 C16 -2.1(4) . . . . ?
C13 C14 C15 Cl3 176.9(2) . . . . ?
C13 C14 C15 C16 -2.8(4) . . . . ?
C4 C3 C2 Cl1 -179.4(2) . . . . ?
C4 C3 C2 C1 1.4(4) . . . . ?
C4 C3 C7 C8 93.6(3) . . . . ?
C17 C18 C13 C14 0.0(4) . . . . ?
C17 C16 C19 C20 -88.4(4) . . . . ?
C2 C3 C7 C8 -85.3(3) . . . . ?
C15 C14 C13 C18 2.3(4) . . . . ?
C15 C16 C19 C20 90.1(3) . . . . ?
C7 C3 C2 Cl1 -0.4(4) . . . . ?
C7 C3 C2 C1 -179.7(3) . . . . ?
C7 C8 C9 C10 -176.0(3) . . . . ?
C21 C20 C19 C16 172.4(3) . . . . ?
C24 S4 C18 C13 -106.2(2) . . . . ?
C24 S4 C18 C17 78.3(3) . . . . ?
C12 S2 C5 C6 107.3(2) . . . . ?
C12 S2 C5 C4 -77.3(3) . . . . ?
C9 C8 C7 C3 -179.7(3) . . . . ?
C11 S1 C1 C6 104.7(2) . . . . ?
C11 S1 C1 C2 -82.4(3) . . . . ?
C19 C20 C21 C22 174.7(3) . . . . ?
C23 S3 C14 C13 -99.6(3) . . . . ?
C23 S3 C14 C15 84.9(3) . . . . ?
